data_7117438
loop_
_publ_author_name
'Yadav, Abhimanyu'
'Verma, Ajay'
'Patel, Saket'
'Kumar, Amit'
'Rathore, Vandana'
'Meenakshi, ?'
'Kumar, Shailesh'
'Kumar, Sangit'

_publ_section_title
;
 KO(t)Bu-mediated annulation of acetonitrile with aldehyde: synthesis of
 substituted dihydropyridin-2(1H)-ones, pyridin-2(1H)-ones, and
 thiopyridin-2(1H)-ones.
;
_journal_issue 58
_journal_name_full 'Chemical communications (Cambridge, England)'
_journal_page_first 11658
_journal_page_last 11661
_journal_paper_doi 10.1039/c5cc02964c
_journal_volume 51
_journal_year 2015
_chemical_formula_moiety 'C14  H14  N2  O1  S1'
_chemical_formula_sum 'C14 H14 N2 O S'
_chemical_formula_weight 258.33
_chemical_name_systematic
;
 ?
;
_space_group_IT_number 15
_symmetry_cell_setting monoclinic
_symmetry_Int_Tables_number 15
_symmetry_space_group_name_Hall '-C 2yc'
_symmetry_space_group_name_H-M 'C 1 2/c 1'
_atom_sites_solution_hydrogens geom
_audit_conform_dict_location ftp://ftp.iucr.org/pub/cif_core.dic
_audit_conform_dict_name cif_core.dic
_audit_conform_dict_version 2.4.3
_audit_creation_date 2014-12-16T14:52:02-00:00
_audit_creation_method 'WinGX routine CIF_UPDATE'
_audit_update_record
;
2015-04-01 deposited with the CCDC.
2015-06-04 downloaded from the CCDC.
;
_cell_angle_alpha 90
_cell_angle_beta 112.393(7)
_cell_angle_gamma 90
_cell_formula_units_Z 8
_cell_length_a 20.924(5)
_cell_length_b 5.7267(11)
_cell_length_c 23.879(6)
_cell_measurement_reflns_used 0
_cell_measurement_temperature 298(2)
_cell_measurement_theta_max 0
_cell_measurement_theta_min 0
_cell_measurement_wavelength 0.71073
_cell_volume 2645.5(11)
_computing_molecular_graphics 'Ortep for Windows (Farrugia, 2012)'
_computing_publication_material 'WinGX publication routines (Farrugia, 2012)'
_computing_structure_refinement 'SHELXL-2014 (Sheldrick, 2014)'
_diffrn_ambient_temperature 298(2)
_diffrn_measured_fraction_theta_full 0.992
_diffrn_measured_fraction_theta_max 0.956
_diffrn_radiation_probe x-ray
_diffrn_radiation_type MoK\a
_diffrn_radiation_wavelength 0.71073
_diffrn_reflns_av_R_equivalents 0.0584
_diffrn_reflns_Laue_measured_fraction_full 0.992
_diffrn_reflns_Laue_measured_fraction_max 0.956
_diffrn_reflns_limit_h_max 24
_diffrn_reflns_limit_h_min -24
_diffrn_reflns_limit_k_max 6
_diffrn_reflns_limit_k_min -6
_diffrn_reflns_limit_l_max 28
_diffrn_reflns_limit_l_min -28
_diffrn_reflns_number 33413
_diffrn_reflns_point_group_measured_fraction_full 0.992
_diffrn_reflns_point_group_measured_fraction_max 0.956
_diffrn_reflns_theta_full 25.242
_diffrn_reflns_theta_max 25.68
_diffrn_reflns_theta_min 2.208
_exptl_absorpt_coefficient_mu 0.234
_exptl_absorpt_correction_type none
_exptl_crystal_density_diffrn 1.297
_exptl_crystal_density_method 'not measured'
_exptl_crystal_description char
_exptl_crystal_F_000 1088
_exptl_crystal_size_max 0.10
_exptl_crystal_size_mid 0.08
_exptl_crystal_size_min 0.05
_refine_diff_density_max 0.633
_refine_diff_density_min -0.203
_refine_diff_density_rms 0.048
_refine_ls_extinction_method none
_refine_ls_goodness_of_fit_ref 1.037
_refine_ls_hydrogen_treatment constr
_refine_ls_matrix_type full
_refine_ls_number_constraints 0
_refine_ls_number_parameters 165
_refine_ls_number_reflns 2397
_refine_ls_number_restraints 0
_refine_ls_restrained_S_all 1.037
_refine_ls_R_factor_all 0.0753
_refine_ls_R_factor_gt 0.05
_refine_ls_shift/su_max 0
_refine_ls_shift/su_mean 0
_refine_ls_structure_factor_coef Fsqd
_refine_ls_weighting_details 'w=1/[\s^2^(Fo^2^)+(0.0672P)^2^+3.2091P] where P=(Fo^2^+2Fc^2^)/3'
_refine_ls_weighting_scheme calc
_refine_ls_wR_factor_gt 0.127
_refine_ls_wR_factor_ref 0.1414
_reflns_number_gt 1812
_reflns_number_total 2397
_reflns_threshold_expression 'I > 2\s(I)'
_cod_data_source_file c5cc02964c3.cif
_cod_data_source_block AY_4_SMe
_cod_original_cell_volume 2645.6(10)
_cod_original_sg_symbol_H-M 'C 2/c'
_cod_database_code 7117438
_computing_structure_solution 'SHELXT 2014/4 (Sheldrick, 2014)'

loop_
_symmetry_equiv_pos_as_xyz
'x, y, z'
'-x, y, -z+1/2'
'x+1/2, y+1/2, z'
'-x+1/2, y+1/2, -z+1/2'
'-x, -y, -z'
'x, -y, z-1/2'
'-x+1/2, -y+1/2, -z'
'x+1/2, -y+1/2, z-1/2'

loop_
_atom_site_label
_atom_site_type_symbol
_atom_site_fract_x
_atom_site_fract_y
_atom_site_fract_z
_atom_site_U_iso_or_equiv
_atom_site_adp_type
_atom_site_occupancy
_atom_site_calc_flag
S1 S 0.27449(4) 0.46531(15) 0.16493(3) 0.0674(3) Uani 1 d
O002 O 0.69666(9) 0.9133(4) 0.43443(9) 0.0653(6) Uani 1 d
N1 N 0.66353(10) 0.6079(4) 0.47584(9) 0.0502(5) Uani 1 d
H1 H 0.7047 0.6034 0.5052 0.06 Uiso 1 calc
N2 N 0.45521(12) 0.1916(4) 0.44483(11) 0.0640(7) Uani 1 d
C5 C 0.61455(12) 0.4461(4) 0.47752(10) 0.0427(6) Uani 1 d
C7 C 0.49799(12) 0.3092(4) 0.44246(11) 0.0459(6) Uani 1 d
C4 C 0.54900(11) 0.4625(4) 0.43801(10) 0.0438(6) Uani 1 d
C11 C 0.34524(12) 0.5323(5) 0.23197(11) 0.0461(6) Uani 1 d
C8 C 0.46083(12) 0.6180(5) 0.33846(11) 0.0482(6) Uani 1 d
C1 C 0.65216(12) 0.7715(5) 0.43220(11) 0.0498(6) Uani 1 d
C10 C 0.35061(14) 0.7303(5) 0.26598(13) 0.0599(7) Uani 1 d
H10 H 0.3143 0.8421 0.253 0.072 Uiso 1 calc
C13 C 0.45712(13) 0.4203(5) 0.30483(12) 0.0585(7) Uani 1 d
H13 H 0.4945 0.3126 0.3177 0.07 Uiso 1 calc
C2 C 0.58338(12) 0.7589(5) 0.38021(12) 0.0546(7) Uani 1 d
H2A H 0.588 0.6556 0.3487 0.066 Uiso 1 calc
H2B H 0.5715 0.9168 0.3624 0.066 Uiso 1 calc
C12 C 0.39901(14) 0.3737(5) 0.25155(12) 0.0572(7) Uani 1 d
H12 H 0.3969 0.2344 0.2293 0.069 Uiso 1 calc
C3 C 0.52415(12) 0.6708(5) 0.39591(12) 0.0514(6) Uani 1 d
H3 H 0.5112 0.7974 0.4185 0.062 Uiso 1 calc
C9 C 0.40729(14) 0.7708(5) 0.31851(13) 0.0604(7) Uani 1 d
H9 H 0.4089 0.9084 0.3412 0.072 Uiso 1 calc
C6 C 0.64100(14) 0.2733(5) 0.52690(13) 0.0623(8) Uani 1 d
H6A H 0.653 0.3524 0.566 0.093 Uiso 1 calc
H6B H 0.6822 0.1973 0.5252 0.093 Uiso 1 calc
H6C H 0.6053 0.1556 0.5223 0.093 Uiso 1 calc
C14 C 0.21966(15) 0.7137(7) 0.15327(15) 0.0825(10) Uani 1 d
H14A H 0.2054 0.7311 0.1877 0.124 Uiso 1 calc
H14B H 0.1787 0.6928 0.116 0.124 Uiso 1 calc
H14C H 0.2447 0.8538 0.1497 0.124 Uiso 1 calc

loop_
_atom_site_aniso_label
_atom_site_aniso_U_11
_atom_site_aniso_U_22
_atom_site_aniso_U_33
_atom_site_aniso_U_23
_atom_site_aniso_U_13
_atom_site_aniso_U_12
S1 0.0507(4) 0.0839(6) 0.0506(4) -0.0089(4) 0.0001(3) -0.0129(4)
O002 0.0452(10) 0.0733(13) 0.0696(13) 0.0080(10) 0.0129(9) -0.0233(10)
N1 0.0320(10) 0.0620(13) 0.0470(12) 0.0041(10) 0.0042(9) -0.0112(9)
N2 0.0480(13) 0.0717(16) 0.0649(15) 0.0058(12) 0.0132(11) -0.0153(12)
C5 0.0361(12) 0.0491(13) 0.0389(12) -0.0027(11) 0.0100(10) -0.0062(11)
C7 0.0370(12) 0.0521(14) 0.0420(13) 0.0009(11) 0.0076(10) -0.0061(12)
C4 0.0363(12) 0.0526(14) 0.0373(12) 0.0011(10) 0.0082(10) -0.0081(11)
C11 0.0354(12) 0.0606(15) 0.0397(13) 0.0030(11) 0.0113(10) -0.0070(11)
C8 0.0432(13) 0.0530(15) 0.0450(13) -0.0004(12) 0.0131(11) -0.0096(12)
C1 0.0395(13) 0.0575(16) 0.0494(14) -0.0011(12) 0.0136(11) -0.0098(12)
C10 0.0465(15) 0.0622(17) 0.0568(16) -0.0047(14) 0.0036(13) 0.0050(13)
C13 0.0443(14) 0.0707(19) 0.0562(16) 0.0136(14) 0.0144(12) 0.0162(13)
C2 0.0421(13) 0.0634(17) 0.0506(15) 0.0106(12) 0.0090(12) -0.0115(12)
C12 0.0588(16) 0.0577(16) 0.0510(15) -0.0028(13) 0.0163(13) 0.0016(14)
C3 0.0441(13) 0.0551(15) 0.0492(14) -0.0023(12) 0.0111(11) -0.0034(12)
C9 0.0535(16) 0.0565(16) 0.0554(16) -0.0061(13) 0.0031(13) 0.0007(13)
C6 0.0474(15) 0.0668(18) 0.0570(16) 0.0135(14) 0.0021(13) -0.0089(13)
C14 0.0450(16) 0.117(3) 0.067(2) 0.0061(19) 0.0005(14) 0.0077(17)

loop_
_atom_type_symbol
_atom_type_description
_atom_type_scat_dispersion_real
_atom_type_scat_dispersion_imag
_atom_type_scat_source
C C 0.0033 0.0016 'International Tables Vol C Tables 4.2.6.8 and 6.1.1.4'
H H 0 0 'International Tables Vol C Tables 4.2.6.8 and 6.1.1.4'
N N 0.0061 0.0033 'International Tables Vol C Tables 4.2.6.8 and 6.1.1.4'
O O 0.0106 0.006 'International Tables Vol C Tables 4.2.6.8 and 6.1.1.4'
S S 0.1246 0.1234 'International Tables Vol C Tables 4.2.6.8 and 6.1.1.4'

loop_
_geom_angle_atom_site_label_1
_geom_angle_atom_site_label_2
_geom_angle_atom_site_label_3
_geom_angle
C11 S1 C14 103.69(14)
C1 N1 C5 124.54(19)
C1 N1 H1 117.7
C5 N1 H1 117.7
C4 C5 N1 120.0(2)
C4 C5 C6 125.6(2)
N1 C5 C6 114.4(2)
N2 C7 C4 177.5(3)
C5 C4 C7 120.1(2)
C5 C4 C3 121.5(2)
C7 C4 C3 117.3(2)
C10 C11 C12 118.0(2)
C10 C11 S1 124.7(2)
C12 C11 S1 117.3(2)
C9 C8 C13 118.1(2)
C9 C8 C3 120.3(2)
C13 C8 C3 121.6(2)
O002 C1 N1 121.3(2)
O002 C1 C2 122.8(2)
N1 C1 C2 115.8(2)
C11 C10 C9 121.7(3)
C11 C10 H10 119.2
C9 C10 H10 119.2
C8 C13 C12 121.4(2)
C8 C13 H13 119.3
C12 C13 H13 119.3
C1 C2 C3 115.4(2)
C1 C2 H2A 108.4
C3 C2 H2A 108.4
C1 C2 H2B 108.4
C3 C2 H2B 108.4
H2A C2 H2B 107.5
C11 C12 C13 119.5(3)
C11 C12 H12 120.3
C13 C12 H12 120.3
C2 C3 C4 108.7(2)
C2 C3 C8 110.8(2)
C4 C3 C8 113.5(2)
C2 C3 H3 107.9
C4 C3 H3 107.9
C8 C3 H3 107.9
C8 C9 C10 121.3(3)
C8 C9 H9 119.3
C10 C9 H9 119.3
C5 C6 H6A 109.5
C5 C6 H6B 109.5
H6A C6 H6B 109.5
C5 C6 H6C 109.5
H6A C6 H6C 109.5
H6B C6 H6C 109.5
S1 C14 H14A 109.5
S1 C14 H14B 109.5
H14A C14 H14B 109.5
S1 C14 H14C 109.5
H14A C14 H14C 109.5
H14B C14 H14C 109.5

loop_
_geom_bond_atom_site_label_1
_geom_bond_atom_site_label_2
_geom_bond_distance
S1 C11 1.759(2)
S1 C14 1.782(4)
O002 C1 1.221(3)
N1 C1 1.353(3)
N1 C5 1.394(3)
N1 H1 0.88
N2 C7 1.139(3)
C5 C4 1.339(3)
C5 C6 1.476(4)
C7 C4 1.417(3)
C4 C3 1.518(4)
C11 C10 1.374(4)
C11 C12 1.382(4)
C8 C9 1.357(4)
C8 C13 1.373(4)
C8 C3 1.531(3)
C1 C2 1.502(3)
C10 C9 1.379(4)
C10 H10 0.95
C13 C12 1.411(4)
C13 H13 0.95
C2 C3 1.512(3)
C2 H2A 0.99
C2 H2B 0.99
C12 H12 0.95
C3 H3 1
C9 H9 0.95
C6 H6A 0.98
C6 H6B 0.98
C6 H6C 0.98
C14 H14A 0.98
C14 H14B 0.98
C14 H14C 0.98
